data_7245358
loop_
_publ_author_name
'Cairns, Kelsey R.'
'King, Rhys P.'
'Levason, William'
'Reid, Gillian'

_publ_section_title
;
 Self-assembly of [Sn(OPMe3)3(CF3SO3)2]6 metallocyclic Sn(ii) hexamer
 stacks with CF3-lined channel interiors
;
_journal_name_full CrystEngComm
_journal_paper_doi 10.1039/D2CE01029A
_journal_year 2022
_chemical_formula_moiety 'C9 H27 O3 P3 Sn, 2(C F3 O3 S), 0.167[C6H14]'
_chemical_formula_sum 'C12 H29.33 F6 O9 P3 S2 Sn'
_chemical_formula_weight 707.40
_space_group_crystal_system trigonal
_space_group_IT_number 147
_space_group_name_Hall '-P 3'
_space_group_name_H-M_alt 'P -3'
_atom_sites_solution_hydrogens geom
_atom_sites_solution_primary dual
_audit_creation_date 2022-08-10
_audit_creation_method
;
Olex2 1.5
(compiled 2022.04.07 svn.rca3783a0 for OlexSys, GUI svn.r6498)
;
_audit_update_record
;
2022-08-11 deposited with the CCDC.	2022-08-11 downloaded from the CCDC.
;
_cell_angle_alpha 90
_cell_angle_beta 90
_cell_angle_gamma 120
_cell_formula_units_Z 6
_cell_length_a 24.5947(4)
_cell_length_b 24.5947(4)
_cell_length_c 7.88970(10)
_cell_measurement_reflns_used 19430
_cell_measurement_temperature 100
_cell_measurement_theta_max 31.7370
_cell_measurement_theta_min 1.8870
_cell_volume 4133.08(11)
_computing_molecular_graphics 'Olex2 1.5 (Dolomanov et al., 2009)'
_computing_publication_material 'Olex2 1.5 (Dolomanov et al., 2009)'
_computing_structure_refinement 'SHELXL 2018/3 (Sheldrick, 2015)'
_computing_structure_solution 'SHELXT 2014/5 (Sheldrick, 2014)'
_diffrn_ambient_temperature 100.0
_diffrn_measured_fraction_theta_full 0.994
_diffrn_measured_fraction_theta_max 0.988
_diffrn_measurement_device_type 'XtaLAB AFC12 (RCD3): Kappa single'
_diffrn_radiation_type MoK\a
_diffrn_radiation_wavelength 0.71073
_diffrn_reflns_av_R_equivalents 0.0233
_diffrn_reflns_av_unetI/netI 0.0224
_diffrn_reflns_Laue_measured_fraction_full 0.994
_diffrn_reflns_Laue_measured_fraction_max 0.988
_diffrn_reflns_limit_h_max 24
_diffrn_reflns_limit_h_min -32
_diffrn_reflns_limit_k_max 32
_diffrn_reflns_limit_k_min -27
_diffrn_reflns_limit_l_max 10
_diffrn_reflns_limit_l_min -10
_diffrn_reflns_number 23416
_diffrn_reflns_point_group_measured_fraction_full 0.994
_diffrn_reflns_point_group_measured_fraction_max 0.988
_diffrn_reflns_theta_full 25.242
_diffrn_reflns_theta_max 27.996
_diffrn_reflns_theta_min 2.753
_exptl_absorpt_coefficient_mu 1.330
_exptl_absorpt_correction_T_max 1.00000
_exptl_absorpt_correction_T_min 0.82487
_exptl_absorpt_correction_type multi-scan
_exptl_absorpt_process_details
;
CrysAlisPro 1.171.39.46 (Rigaku Oxford Diffraction, 2018)
Empirical absorption correction using spherical harmonics,
 implemented in SCALE3 ABSPACK scaling algorithm.
;
_exptl_crystal_colour 'clear colourless'
_exptl_crystal_colour_lustre clear
_exptl_crystal_colour_primary colourless
_exptl_crystal_density_diffrn 1.705
_exptl_crystal_description block
_exptl_crystal_F_000 2126
_exptl_crystal_size_max 0.15
_exptl_crystal_size_mid 0.1
_exptl_crystal_size_min 0.08
_refine_diff_density_max 0.451
_refine_diff_density_min -0.275
_refine_diff_density_rms 0.059
_refine_ls_extinction_method none
_refine_ls_goodness_of_fit_ref 1.043
_refine_ls_hydrogen_treatment constr
_refine_ls_matrix_type full
_refine_ls_number_parameters 311
_refine_ls_number_reflns 6587
_refine_ls_number_restraints 3
_refine_ls_restrained_S_all 1.043
_refine_ls_R_factor_all 0.0223
_refine_ls_R_factor_gt 0.0193
_refine_ls_shift/su_max 0.002
_refine_ls_shift/su_mean 0.000
_refine_ls_structure_factor_coef Fsqd
_refine_ls_weighting_details 'w=1/[\s^2^(Fo^2^)+(0.0200P)^2^+1.9847P] where P=(Fo^2^+2Fc^2^)/3'
_refine_ls_weighting_scheme calc
_refine_ls_wR_factor_gt 0.0472
_refine_ls_wR_factor_ref 0.0480
_reflns_Friedel_coverage 0.000
_reflns_number_gt 6029
_reflns_number_total 6587
_reflns_threshold_expression 'I > 2\s(I)'
_cod_data_source_file d2ce01029a2.cif
_cod_data_source_block krc094b_1
_cod_original_cell_volume 4133.08(14)
_cod_database_code 7245358
_shelx_shelxl_version_number 2018/3
_shelx_space_group_comment
;
The symmetry employed for this shelxl refinement is uniquely defined
by the following loop, which should always be used as a source of
symmetry information in preference to the above space-group names.
They are only intended as comments.
;
_shelx_estimated_absorpt_t_max 0.901
_shelx_estimated_absorpt_t_min 0.825
_olex2_refinement_description
;
1. Fixed Uiso
 At 1.5 times of:
  All C(H,H,H) groups
2. Restrained distances
 P3-C8 \\sim P3-C8B
 with sigma of 0.02
 P3-C7 \\sim P3-C7B
 with sigma of 0.02
 P3-C9 \\sim P3-C9B
 with sigma of 0.02
3. Uiso/Uaniso restraints and constraints
Uanis(C9) = Uanis(C9B)
Uanis(C7) = Uanis(C7B)
Uanis(C8) = Uanis(C8B)
4. Others
 Sof(C7B)=Sof(H7BA)=Sof(H7BB)=Sof(H7BC)=Sof(C9B)=Sof(H9BA)=Sof(H9BB)=Sof(H9BC)=
 Sof(C8B)=Sof(H8BA)=Sof(H8BB)=Sof(H8BC)=1-FVAR(1)
 Sof(C8)=Sof(H8A)=Sof(H8B)=Sof(H8C)=Sof(C7)=Sof(H7A)=Sof(H7B)=Sof(H7C)=Sof(C9)=
 Sof(H9A)=Sof(H9B)=Sof(H9C)=FVAR(1)
5.a Idealised Me refined as rotating group:
 C4(H4A,H4B,H4C), C2(H2A,H2B,H2C), C1(H1A,H1B,H1C), C3(H3A,H3B,H3C), C5(H5A,
 H5B,H5C), C6(H6A,H6B,H6C), C8(H8A,H8B,H8C), C7(H7A,H7B,H7C), C9(H9A,H9B,H9C),
 C7B(H7BA,H7BB,H7BC), C9B(H9BA,H9BB,H9BC), C8B(H8BA,H8BB,H8BC)
;
_smtbx_masks_special_details
;
A solvent mask was calculated and 50 electrons were 
found in a volume of 272\%A^3^ in 2 voids per unit cell. 
This is consistent with the presence of 
0.167[C6H14] per Asymmetric Unit 
which account for 50 electrons 
per unit cell.
;
_smtbx_masks_void_probe_radius 1.2
_smtbx_masks_void_truncation_radius 1.2
_olex2_submission_special_instructions 'No special instructions were received'

loop_
_space_group_symop_operation_xyz
'x, y, z'
'-y, x-y, z'
'-x+y, -x, z'
'-x, -y, -z'
'y, -x+y, -z'
'x-y, x, -z'

loop_
_atom_site_label
_atom_site_type_symbol
_atom_site_fract_x
_atom_site_fract_y
_atom_site_fract_z
_atom_site_U_iso_or_equiv
_atom_site_adp_type
_atom_site_occupancy
_atom_site_site_symmetry_order
_atom_site_calc_flag
_atom_site_refinement_flags_posn
_atom_site_refinement_flags_adp
_atom_site_refinement_flags_occupancy
_atom_site_disorder_assembly
_atom_site_disorder_group
Sn1 Sn 0.25290(2) 0.35889(2) 0.57422(2) 0.01311(4) Uani 1 1 d . . . . .
S1 S 0.06728(2) 0.28703(2) 0.48339(5) 0.01936(8) Uani 1 1 d . . . . .
P2 P 0.39764(2) 0.42205(2) 0.75297(5) 0.01448(8) Uani 1 1 d . . . . .
S2 S 0.39006(2) 0.53117(2) 1.31044(5) 0.01948(8) Uani 1 1 d . . . . .
P1 P 0.21325(2) 0.47445(2) 0.61194(5) 0.01531(8) Uani 1 1 d . . . . .
P3 P 0.18261(2) 0.29640(2) 0.95728(5) 0.02097(9) Uani 1 1 d D . . . .
F2 F -0.03008(5) 0.17803(5) 0.55821(14) 0.0313(2) Uani 1 1 d . . . . .
O2 O 0.32849(5) 0.40211(5) 0.75727(13) 0.0172(2) Uani 1 1 d . . . . .
O1 O 0.23057(5) 0.42692(5) 0.67462(13) 0.0186(2) Uani 1 1 d . . . . .
O3 O 0.19668(5) 0.30001(5) 0.76972(13) 0.0195(2) Uani 1 1 d . . . . .
F3 F 0.05861(5) 0.18626(6) 0.62170(15) 0.0394(3) Uani 1 1 d . . . . .
O5 O 0.13020(5) 0.30453(6) 0.42931(15) 0.0231(2) Uani 1 1 d . . . . .
F1 F 0.02863(6) 0.17448(5) 0.36242(15) 0.0404(3) Uani 1 1 d . . . . .
O6 O 0.03043(6) 0.29522(6) 0.35404(17) 0.0308(3) Uani 1 1 d . . . . .
F5 F 0.33238(6) 0.59142(6) 1.21693(16) 0.0459(3) Uani 1 1 d . . . . .
O7 O 0.33115(6) 0.47945(6) 1.36549(17) 0.0291(3) Uani 1 1 d . . . . .
F6 F 0.41729(6) 0.61768(6) 1.07996(16) 0.0494(3) Uani 1 1 d . . . . .
F4 F 0.33428(7) 0.53004(7) 1.02705(16) 0.0520(4) Uani 1 1 d . . . . .
O4 O 0.06262(6) 0.30860(6) 0.64897(17) 0.0345(3) Uani 1 1 d . . . . .
O8 O 0.42978(6) 0.51415(7) 1.21831(16) 0.0344(3) Uani 1 1 d . . . . .
O9 O 0.42185(7) 0.57939(6) 1.43569(16) 0.0348(3) Uani 1 1 d . . . . .
C4 C 0.42176(8) 0.40727(8) 0.5533(2) 0.0202(3) Uani 1 1 d . . . . .
H4A H 0.396356 0.362525 0.525923 0.030 Uiso 1 1 calc R U . . .
H4B H 0.466130 0.419087 0.559021 0.030 Uiso 1 1 calc R U . . .
H4C H 0.416029 0.432066 0.465242 0.030 Uiso 1 1 calc R U . . .
C2 C 0.19041(8) 0.46371(8) 0.39425(19) 0.0205(3) Uani 1 1 d . . . . .
H2A H 0.225211 0.467895 0.324208 0.031 Uiso 1 1 calc R U . . .
H2B H 0.179666 0.495543 0.360555 0.031 Uiso 1 1 calc R U . . .
H2C H 0.153821 0.421794 0.378482 0.031 Uiso 1 1 calc R U . . .
C1 C 0.27645(8) 0.55291(8) 0.6378(2) 0.0240(3) Uani 1 1 d . . . . .
H1A H 0.286366 0.561542 0.758539 0.036 Uiso 1 1 calc R U . . .
H1B H 0.264248 0.582311 0.592006 0.036 Uiso 1 1 calc R U . . .
H1C H 0.313461 0.557986 0.577017 0.036 Uiso 1 1 calc R U . . .
C3 C 0.14922(8) 0.46809(8) 0.7335(2) 0.0222(3) Uani 1 1 d . . . . .
H3A H 0.113726 0.425098 0.725939 0.033 Uiso 1 1 calc R U . . .
H3B H 0.136639 0.497390 0.689164 0.033 Uiso 1 1 calc R U . . .
H3C H 0.162084 0.478267 0.852166 0.033 Uiso 1 1 calc R U . . .
C11 C 0.02919(8) 0.20194(8) 0.5071(2) 0.0222(3) Uani 1 1 d . . . . .
C5 C 0.44450(8) 0.50383(8) 0.7945(2) 0.0215(3) Uani 1 1 d . . . . .
H5A H 0.435270 0.527395 0.710253 0.032 Uiso 1 1 calc R U . . .
H5B H 0.489006 0.516217 0.787915 0.032 Uiso 1 1 calc R U . . .
H5C H 0.435030 0.512940 0.908107 0.032 Uiso 1 1 calc R U . . .
C6 C 0.41511(8) 0.38088(9) 0.9093(2) 0.0244(4) Uani 1 1 d . . . . .
H6A H 0.404849 0.390067 1.021806 0.037 Uiso 1 1 calc R U . . .
H6B H 0.459893 0.394240 0.904488 0.037 Uiso 1 1 calc R U . . .
H6C H 0.390226 0.335654 0.887545 0.037 Uiso 1 1 calc R U . . .
C12 C 0.36714(9) 0.56948(9) 1.1504(2) 0.0299(4) Uani 1 1 d . . . . .
C8 C 0.12518(16) 0.21751(15) 1.0105(4) 0.0556(9) Uani 0.801(3) 1 d D . P A 1
H8A H 0.086203 0.205506 0.948705 0.083 Uiso 0.801(3) 1 calc R U P A 1
H8B H 0.117006 0.214524 1.132640 0.083 Uiso 0.801(3) 1 calc R U P A 1
H8C H 0.140842 0.189243 0.979161 0.083 Uiso 0.801(3) 1 calc R U P A 1
C7 C 0.24920(15) 0.3159(2) 1.0849(4) 0.0650(12) Uani 0.801(3) 1 d D . P A 1
H7A H 0.268683 0.291579 1.047984 0.097 Uiso 0.801(3) 1 calc R U P A 1
H7B H 0.236238 0.306188 1.203655 0.097 Uiso 0.801(3) 1 calc R U P A 1
H7C H 0.279517 0.360854 1.073685 0.097 Uiso 0.801(3) 1 calc R U P A 1
C9 C 0.1512(2) 0.34446(18) 1.0129(3) 0.0640(12) Uani 0.801(3) 1 d D . P A 1
H9A H 0.184158 0.388656 1.005668 0.096 Uiso 0.801(3) 1 calc R U P A 1
H9B H 0.134971 0.334833 1.128987 0.096 Uiso 0.801(3) 1 calc R U P A 1
H9C H 0.117040 0.336660 0.934904 0.096 Uiso 0.801(3) 1 calc R U P A 1
C7B C 0.2279(7) 0.2678(8) 1.0520(15) 0.0650(12) Uani 0.199(3) 1 d D . P A 2
H7BA H 0.202374 0.222184 1.064991 0.097 Uiso 0.199(3) 1 calc R U P A 2
H7BB H 0.242203 0.287294 1.163646 0.097 Uiso 0.199(3) 1 calc R U P A 2
H7BC H 0.264290 0.278071 0.980352 0.097 Uiso 0.199(3) 1 calc R U P A 2
C9B C 0.2104(8) 0.3724(6) 1.0509(14) 0.0640(12) Uani 0.199(3) 1 d D . P A 2
H9BA H 0.256382 0.395384 1.052124 0.096 Uiso 0.199(3) 1 calc R U P A 2
H9BB H 0.194599 0.367361 1.167205 0.096 Uiso 0.199(3) 1 calc R U P A 2
H9BC H 0.195285 0.395839 0.984318 0.096 Uiso 0.199(3) 1 calc R U P A 2
C8B C 0.1026(5) 0.2508(6) 1.0014(14) 0.0556(9) Uani 0.199(3) 1 d D . P A 2
H8BA H 0.080273 0.270694 0.952243 0.083 Uiso 0.199(3) 1 calc R U P A 2
H8BB H 0.096241 0.247172 1.124403 0.083 Uiso 0.199(3) 1 calc R U P A 2
H8BC H 0.086339 0.208872 0.952296 0.083 Uiso 0.199(3) 1 calc R U P A 2

loop_
_atom_site_aniso_label
_atom_site_aniso_U_11
_atom_site_aniso_U_22
_atom_site_aniso_U_33
_atom_site_aniso_U_23
_atom_site_aniso_U_13
_atom_site_aniso_U_12
Sn1 0.01237(6) 0.01471(6) 0.01351(5) -0.00056(4) 0.00013(3) 0.00771(4)
S1 0.01443(18) 0.01776(19) 0.02479(19) 0.00194(15) 0.00141(15) 0.00722(16)
P2 0.01354(18) 0.01403(18) 0.01672(17) -0.00079(14) -0.00226(14) 0.00753(15)
S2 0.01522(19) 0.0222(2) 0.02116(18) 0.00407(15) 0.00169(14) 0.00945(16)
P1 0.01518(19) 0.01595(19) 0.01753(18) -0.00140(14) -0.00073(14) 0.00983(16)
P3 0.0239(2) 0.0249(2) 0.01466(18) 0.00365(16) 0.00120(15) 0.01268(19)
F2 0.0178(5) 0.0246(6) 0.0447(6) 0.0065(5) 0.0069(4) 0.0055(4)
O2 0.0139(5) 0.0198(6) 0.0195(5) -0.0030(4) -0.0026(4) 0.0095(5)
O1 0.0215(6) 0.0212(6) 0.0199(5) -0.0013(4) -0.0008(4) 0.0158(5)
O3 0.0198(6) 0.0189(6) 0.0169(5) 0.0009(4) 0.0030(4) 0.0075(5)
F3 0.0308(6) 0.0339(6) 0.0533(7) 0.0194(5) -0.0011(5) 0.0162(5)
O5 0.0139(6) 0.0256(6) 0.0267(6) 0.0055(5) 0.0023(5) 0.0077(5)
F1 0.0453(7) 0.0280(6) 0.0430(6) -0.0098(5) 0.0081(5) 0.0146(6)
O6 0.0201(6) 0.0300(7) 0.0427(7) 0.0118(6) -0.0022(5) 0.0129(6)
F5 0.0499(8) 0.0512(8) 0.0570(8) 0.0156(6) 0.0101(6) 0.0407(7)
O7 0.0207(6) 0.0220(6) 0.0415(7) 0.0072(5) 0.0069(5) 0.0084(5)
F6 0.0481(8) 0.0529(8) 0.0476(7) 0.0325(6) 0.0159(6) 0.0256(7)
F4 0.0596(9) 0.0663(9) 0.0394(7) -0.0076(6) -0.0240(6) 0.0384(8)
O4 0.0284(7) 0.0319(7) 0.0368(7) -0.0111(6) 0.0060(6) 0.0104(6)
O8 0.0320(7) 0.0555(9) 0.0304(7) 0.0089(6) 0.0074(6) 0.0329(7)
O9 0.0337(8) 0.0290(7) 0.0297(6) -0.0015(6) -0.0070(6) 0.0067(6)
C4 0.0198(8) 0.0196(8) 0.0234(8) -0.0020(6) 0.0004(6) 0.0115(7)
C2 0.0210(8) 0.0217(8) 0.0194(7) -0.0002(6) -0.0019(6) 0.0113(7)
C1 0.0231(9) 0.0194(8) 0.0274(8) -0.0037(7) -0.0021(7) 0.0090(7)
C3 0.0227(8) 0.0261(9) 0.0239(8) 0.0002(6) 0.0039(6) 0.0168(7)
C11 0.0180(8) 0.0209(8) 0.0268(8) 0.0024(6) 0.0023(6) 0.0091(7)
C5 0.0197(8) 0.0176(8) 0.0254(8) -0.0037(6) -0.0012(6) 0.0081(7)
C6 0.0217(8) 0.0256(9) 0.0279(8) 0.0049(7) -0.0050(7) 0.0133(7)
C12 0.0288(10) 0.0362(11) 0.0303(9) 0.0058(8) 0.0002(7) 0.0206(9)
C8 0.059(2) 0.0430(18) 0.0327(13) 0.0102(12) 0.0168(13) 0.0014(14)
C7 0.049(2) 0.096(3) 0.0274(13) 0.0183(17) -0.0107(13) 0.019(2)
C9 0.126(3) 0.086(3) 0.0284(13) 0.0203(14) 0.0331(18) 0.089(3)
C7B 0.049(2) 0.096(3) 0.0274(13) 0.0183(17) -0.0107(13) 0.019(2)
C9B 0.126(3) 0.086(3) 0.0284(13) 0.0203(14) 0.0331(18) 0.089(3)
C8B 0.059(2) 0.0430(18) 0.0327(13) 0.0102(12) 0.0168(13) 0.0014(14)

loop_
_atom_type_symbol
_atom_type_description
_atom_type_scat_dispersion_real
_atom_type_scat_dispersion_imag
_atom_type_scat_source
C C 0.0033 0.0016 'International Tables Vol C Tables 4.2.6.8 and 6.1.1.4'
F F 0.0171 0.0103 'International Tables Vol C Tables 4.2.6.8 and 6.1.1.4'
H H 0.0000 0.0000 'International Tables Vol C Tables 4.2.6.8 and 6.1.1.4'
O O 0.0106 0.0060 'International Tables Vol C Tables 4.2.6.8 and 6.1.1.4'
P P 0.1023 0.0942 'International Tables Vol C Tables 4.2.6.8 and 6.1.1.4'
S S 0.1246 0.1234 'International Tables Vol C Tables 4.2.6.8 and 6.1.1.4'
Sn Sn -0.6537 1.4246 'International Tables Vol C Tables 4.2.6.8 and 6.1.1.4'

loop_
_geom_angle_atom_site_label_1
_geom_angle_atom_site_label_2
_geom_angle_atom_site_label_3
_geom_angle
_geom_angle_site_symmetry_1
_geom_angle_site_symmetry_3
_geom_angle_publ_flag
O1 Sn1 O2 82.15(4) . . ?
O3 Sn1 O2 87.49(4) . . ?
O3 Sn1 O1 85.97(4) . . ?
O5 S1 C11 103.32(7) . . ?
O6 S1 O5 113.73(7) . . ?
O6 S1 C11 103.53(8) . . ?
O4 S1 O5 115.42(8) . . ?
O4 S1 O6 114.82(9) . . ?
O4 S1 C11 103.90(8) . . ?
O2 P2 C4 112.78(7) . . ?
O2 P2 C5 110.45(7) . . ?
O2 P2 C6 110.57(7) . . ?
C5 P2 C4 107.44(8) . . ?
C5 P2 C6 108.17(8) . . ?
C6 P2 C4 107.25(8) . . ?
O7 S2 O8 115.23(8) . . ?
O7 S2 O9 114.49(8) . . ?
O7 S2 C12 103.38(8) . . ?
O8 S2 O9 114.78(9) . . ?
O8 S2 C12 103.34(8) . . ?
O9 S2 C12 103.34(9) . . ?
O1 P1 C2 112.91(7) . . ?
O1 P1 C1 111.63(8) . . ?
O1 P1 C3 109.50(7) . . ?
C1 P1 C2 108.04(8) . . ?
C3 P1 C2 107.81(8) . . ?
C3 P1 C1 106.69(8) . . ?
O3 P3 C8 109.07(11) . . ?
O3 P3 C7 112.76(12) . . ?
O3 P3 C9 111.64(10) . . ?
O3 P3 C7B 105.6(5) . . ?
O3 P3 C9B 112.6(4) . . ?
O3 P3 C8B 112.6(4) . . ?
C7 P3 C8 106.41(18) . . ?
C9 P3 C8 107.25(18) . . ?
C9 P3 C7 109.4(2) . . ?
C7B P3 C9B 104.7(7) . . ?
C8B P3 C7B 113.3(7) . . ?
C8B P3 C9B 107.9(7) . . ?
P2 O2 Sn1 133.79(6) . . ?
P1 O1 Sn1 139.35(7) . . ?
P3 O3 Sn1 144.48(7) . . ?
P2 C4 H4A 109.5 . . ?
P2 C4 H4B 109.5 . . ?
P2 C4 H4C 109.5 . . ?
H4A C4 H4B 109.5 . . ?
H4A C4 H4C 109.5 . . ?
H4B C4 H4C 109.5 . . ?
P1 C2 H2A 109.5 . . ?
P1 C2 H2B 109.5 . . ?
P1 C2 H2C 109.5 . . ?
H2A C2 H2B 109.5 . . ?
H2A C2 H2C 109.5 . . ?
H2B C2 H2C 109.5 . . ?
P1 C1 H1A 109.5 . . ?
P1 C1 H1B 109.5 . . ?
P1 C1 H1C 109.5 . . ?
H1A C1 H1B 109.5 . . ?
H1A C1 H1C 109.5 . . ?
H1B C1 H1C 109.5 . . ?
P1 C3 H3A 109.5 . . ?
P1 C3 H3B 109.5 . . ?
P1 C3 H3C 109.5 . . ?
H3A C3 H3B 109.5 . . ?
H3A C3 H3C 109.5 . . ?
H3B C3 H3C 109.5 . . ?
F2 C11 S1 110.98(12) . . ?
F3 C11 S1 111.12(12) . . ?
F3 C11 F2 107.45(14) . . ?
F1 C11 S1 111.44(11) . . ?
F1 C11 F2 107.82(14) . . ?
F1 C11 F3 107.87(14) . . ?
P2 C5 H5A 109.5 . . ?
P2 C5 H5B 109.5 . . ?
P2 C5 H5C 109.5 . . ?
H5A C5 H5B 109.5 . . ?
H5A C5 H5C 109.5 . . ?
H5B C5 H5C 109.5 . . ?
P2 C6 H6A 109.5 . . ?
P2 C6 H6B 109.5 . . ?
P2 C6 H6C 109.5 . . ?
H6A C6 H6B 109.5 . . ?
H6A C6 H6C 109.5 . . ?
H6B C6 H6C 109.5 . . ?
F5 C12 S2 111.37(12) . . ?
F5 C12 F6 107.55(16) . . ?
F6 C12 S2 111.13(13) . . ?
F4 C12 S2 111.28(14) . . ?
F4 C12 F5 107.89(16) . . ?
F4 C12 F6 107.43(16) . . ?
P3 C8 H8A 109.5 . . ?
P3 C8 H8B 109.5 . . ?
P3 C8 H8C 109.5 . . ?
H8A C8 H8B 109.5 . . ?
H8A C8 H8C 109.5 . . ?
H8B C8 H8C 109.5 . . ?
P3 C7 H7A 109.5 . . ?
P3 C7 H7B 109.5 . . ?
P3 C7 H7C 109.5 . . ?
H7A C7 H7B 109.5 . . ?
H7A C7 H7C 109.5 . . ?
H7B C7 H7C 109.5 . . ?
P3 C9 H9A 109.5 . . ?
P3 C9 H9B 109.5 . . ?
P3 C9 H9C 109.5 . . ?
H9A C9 H9B 109.5 . . ?
H9A C9 H9C 109.5 . . ?
H9B C9 H9C 109.5 . . ?
P3 C7B H7BA 109.5 . . ?
P3 C7B H7BB 109.5 . . ?
P3 C7B H7BC 109.5 . . ?
H7BA C7B H7BB 109.5 . . ?
H7BA C7B H7BC 109.5 . . ?
H7BB C7B H7BC 109.5 . . ?
P3 C9B H9BA 109.5 . . ?
P3 C9B H9BB 109.5 . . ?
P3 C9B H9BC 109.5 . . ?
H9BA C9B H9BB 109.5 . . ?
H9BA C9B H9BC 109.5 . . ?
H9BB C9B H9BC 109.5 . . ?
P3 C8B H8BA 109.5 . . ?
P3 C8B H8BB 109.5 . . ?
P3 C8B H8BC 109.5 . . ?
H8BA C8B H8BB 109.5 . . ?
H8BA C8B H8BC 109.5 . . ?
H8BB C8B H8BC 109.5 . . ?

loop_
_geom_bond_atom_site_label_1
_geom_bond_atom_site_label_2
_geom_bond_distance
_geom_bond_site_symmetry_2
_geom_bond_publ_flag
Sn1 O2 2.1670(10) . ?
Sn1 O1 2.1557(11) . ?
Sn1 O3 2.0943(11) . ?
S1 O5 1.4478(12) . ?
S1 O6 1.4443(13) . ?
S1 O4 1.4359(13) . ?
S1 C11 1.8254(17) . ?
P2 O2 1.5166(11) . ?
P2 C4 1.7837(16) . ?
P2 C5 1.7784(16) . ?
P2 C6 1.7792(16) . ?
S2 O7 1.4363(13) . ?
S2 O8 1.4380(13) . ?
S2 O9 1.4377(14) . ?
S2 C12 1.8251(18) . ?
P1 O1 1.5137(11) . ?
P1 C2 1.7851(16) . ?
P1 C1 1.7838(17) . ?
P1 C3 1.7826(16) . ?
P3 O3 1.5122(11) . ?
P3 C8 1.788(3) . ?
P3 C7 1.772(3) . ?
P3 C9 1.760(3) . ?
P3 C7B 1.753(12) . ?
P3 C9B 1.796(12) . ?
P3 C8B 1.745(11) . ?
F2 C11 1.3329(19) . ?
F3 C11 1.3301(19) . ?
F1 C11 1.3228(19) . ?
F5 C12 1.326(2) . ?
F6 C12 1.332(2) . ?
F4 C12 1.326(2) . ?
C4 H4A 0.9800 . ?
C4 H4B 0.9800 . ?
C4 H4C 0.9800 . ?
C2 H2A 0.9800 . ?
C2 H2B 0.9800 . ?
C2 H2C 0.9800 . ?
C1 H1A 0.9800 . ?
C1 H1B 0.9800 . ?
C1 H1C 0.9800 . ?
C3 H3A 0.9800 . ?
C3 H3B 0.9800 . ?
C3 H3C 0.9800 . ?
C5 H5A 0.9800 . ?
C5 H5B 0.9800 . ?
C5 H5C 0.9800 . ?
C6 H6A 0.9800 . ?
C6 H6B 0.9800 . ?
C6 H6C 0.9800 . ?
C8 H8A 0.9800 . ?
C8 H8B 0.9800 . ?
C8 H8C 0.9800 . ?
C7 H7A 0.9800 . ?
C7 H7B 0.9800 . ?
C7 H7C 0.9800 . ?
C9 H9A 0.9800 . ?
C9 H9B 0.9800 . ?
C9 H9C 0.9800 . ?
C7B H7BA 0.9800 . ?
C7B H7BB 0.9800 . ?
C7B H7BC 0.9800 . ?
C9B H9BA 0.9800 . ?
C9B H9BB 0.9800 . ?
C9B H9BC 0.9800 . ?
C8B H8BA 0.9800 . ?
C8B H8BB 0.9800 . ?
C8B H8BC 0.9800 . ?

loop_
_geom_torsion_atom_site_label_1
_geom_torsion_atom_site_label_2
_geom_torsion_atom_site_label_3
_geom_torsion_atom_site_label_4
_geom_torsion
_geom_torsion_site_symmetry_1
_geom_torsion_site_symmetry_2
_geom_torsion_site_symmetry_3
_geom_torsion_site_symmetry_4
_geom_torsion_publ_flag
O5 S1 C11 F2 179.62(11) . . . . ?
O5 S1 C11 F3 60.13(13) . . . . ?
O5 S1 C11 F1 -60.21(13) . . . . ?
O6 S1 C11 F2 -61.54(13) . . . . ?
O6 S1 C11 F3 178.97(12) . . . . ?
O6 S1 C11 F1 58.63(14) . . . . ?
O7 S2 C12 F5 62.84(16) . . . . ?
O7 S2 C12 F6 -177.26(13) . . . . ?
O7 S2 C12 F4 -57.58(15) . . . . ?
O4 S1 C11 F2 58.75(13) . . . . ?
O4 S1 C11 F3 -60.74(14) . . . . ?
O4 S1 C11 F1 178.92(12) . . . . ?
O8 S2 C12 F5 -176.71(14) . . . . ?
O8 S2 C12 F6 -56.82(16) . . . . ?
O8 S2 C12 F4 62.87(15) . . . . ?
O9 S2 C12 F5 -56.78(16) . . . . ?
O9 S2 C12 F6 63.11(15) . . . . ?
O9 S2 C12 F4 -177.21(13) . . . . ?
C4 P2 O2 Sn1 0.68(12) . . . . ?
C2 P1 O1 Sn1 14.70(13) . . . . ?
C1 P1 O1 Sn1 -107.25(11) . . . . ?
C3 P1 O1 Sn1 134.83(11) . . . . ?
C5 P2 O2 Sn1 120.92(9) . . . . ?
C6 P2 O2 Sn1 -119.39(10) . . . . ?
C8 P3 O3 Sn1 -175.85(17) . . . . ?
C7 P3 O3 Sn1 -57.9(2) . . . . ?
C9 P3 O3 Sn1 65.8(2) . . . . ?
C7B P3 O3 Sn1 -94.2(6) . . . . ?
C9B P3 O3 Sn1 19.5(6) . . . . ?
C8B P3 O3 Sn1 141.7(6) . . . . ?

loop_
_smtbx_masks_void_nr
_smtbx_masks_void_average_x
_smtbx_masks_void_average_y
_smtbx_masks_void_average_z
_smtbx_masks_void_volume
_smtbx_masks_void_count_electrons
_smtbx_masks_void_content
1 0.000 0.000 -0.360 238.0 46.2 '1 C6H14'
2 0.333 0.667 0.918 17.1 2.4 ?
3 0.667 0.333 0.082 17.1 2.4 ?
